data_7126247
loop_
_publ_author_name
'Liu, Gongyi'
'Zhang, Xianghe'
'Wang, Heng'
'Cong, Hengjiang'
'Zhang, Xumu'
'Dong, Xiu-Qin'

_publ_section_title
;
 Synthesis of chiral \a-substituted \a-amino acid and amine derivatives
 through Ni-catalyzed asymmetric hydrogenation.
;
_journal_issue 36
_journal_name_full 'Chemical communications (Cambridge, England)'
_journal_page_first 4934
_journal_page_last 4937
_journal_paper_doi 10.1039/d0cc01220c
_journal_volume 56
_journal_year 2020
_chemical_absolute_configuration ad
_chemical_formula_moiety 'C14 H13 N O4 S'
_chemical_formula_sum 'C14 H13 N O4 S'
_chemical_formula_weight 291.31
_space_group_crystal_system monoclinic
_space_group_IT_number 4
_space_group_name_Hall 'P 2yb'
_space_group_name_H-M_alt 'P 1 21 1'
_atom_sites_solution_hydrogens geom
_atom_sites_solution_primary direct
_atom_sites_solution_secondary difmap
_audit_creation_date 2020-01-15
_audit_creation_method
; 
Olex2 1.2 
(compiled 2018.05.29 svn.r3508 for OlexSys, GUI svn.r5506) 
;
_audit_update_record
;
2020-01-20 deposited with the CCDC.	2020-03-19 downloaded from the CCDC.
;
_cell_angle_alpha 90.00
_cell_angle_beta 101.782(3)
_cell_angle_gamma 90.00
_cell_formula_units_Z 2
_cell_length_a 7.7349(14)
_cell_length_b 9.6402(17)
_cell_length_c 9.3298(16)
_cell_measurement_reflns_used 4278
_cell_measurement_temperature 296(2)
_cell_measurement_theta_max 31.44
_cell_measurement_theta_min 2.23
_cell_volume 681.0(2)
_computing_cell_refinement 'SAINT v7.68A (Bruker, 2009)'
_computing_data_collection 'Bruker APEX2'
_computing_data_reduction 'SAINT v7.68A (Bruker, 2009)'
_computing_molecular_graphics 'Olex2 (Dolomanov et al., 2009)'
_computing_publication_material 'Olex2 (Dolomanov et al., 2009)'
_computing_structure_refinement 'XH (Sheldrick, 2008)'
_computing_structure_solution 'XS (Sheldrick, 2008)'
_diffrn_ambient_temperature 296(2)
_diffrn_measured_fraction_theta_full 0.994
_diffrn_measured_fraction_theta_max 0.994
_diffrn_measurement_device_type 'Bruker APEX-II CCD'
_diffrn_measurement_method '\f and \w scans'
_diffrn_radiation_monochromator graphite
_diffrn_radiation_type MoK\a
_diffrn_radiation_wavelength 0.71073
_diffrn_reflns_av_R_equivalents 0.0169
_diffrn_reflns_av_unetI/netI 0.0232
_diffrn_reflns_limit_h_max 8
_diffrn_reflns_limit_h_min -9
_diffrn_reflns_limit_k_max 10
_diffrn_reflns_limit_k_min -11
_diffrn_reflns_limit_l_max 11
_diffrn_reflns_limit_l_min -11
_diffrn_reflns_number 4701
_diffrn_reflns_theta_full 25.00
_diffrn_reflns_theta_max 25.00
_diffrn_reflns_theta_min 2.23
_diffrn_source 'fine-focus sealed tube'
_diffrn_standards_number 0
_exptl_absorpt_coefficient_mu 0.250
_exptl_absorpt_correction_T_max 0.7463
_exptl_absorpt_correction_T_min 0.6682
_exptl_absorpt_correction_type multi-scan
_exptl_absorpt_process_details 'SADABS-2008/1 (Bruker,2008)'
_exptl_crystal_colour colourless
_exptl_crystal_colour_primary colourless
_exptl_crystal_density_diffrn 1.421
_exptl_crystal_density_method 'not measured'
_exptl_crystal_description block
_exptl_crystal_F_000 304
_exptl_crystal_size_max 0.3
_exptl_crystal_size_mid 0.2
_exptl_crystal_size_min 0.2
_refine_diff_density_max 0.131
_refine_diff_density_min -0.159
_refine_diff_density_rms 0.032
_refine_ls_abs_structure_details 'Flack H D (1983), Acta Cryst. A39, 876-881'
_refine_ls_abs_structure_Flack 0.03(6)
_refine_ls_extinction_coef 0.022(4)
_refine_ls_extinction_expression Fc^*^=kFc[1+0.001xFc^2^\l^3^/sin(2\q)]^-1/4^
_refine_ls_extinction_method SHELXL
_refine_ls_goodness_of_fit_ref 1.142
_refine_ls_hydrogen_treatment mixed
_refine_ls_matrix_type full
_refine_ls_number_parameters 186
_refine_ls_number_reflns 2238
_refine_ls_number_restraints 1
_refine_ls_restrained_S_all 1.142
_refine_ls_R_factor_all 0.0248
_refine_ls_R_factor_gt 0.0241
_refine_ls_shift/su_max 0.000
_refine_ls_shift/su_mean 0.000
_refine_ls_structure_factor_coef Fsqd
_refine_ls_weighting_details 'calc w=1/[\s^2^(Fo^2^)+(0.0404P)^2^+0.0725P] where P=(Fo^2^+2Fc^2^)/3'
_refine_ls_weighting_scheme calc
_refine_ls_wR_factor_gt 0.0721
_refine_ls_wR_factor_ref 0.0729
_reflns_number_gt 2195
_reflns_number_total 2238
_reflns_threshold_expression >2sigma(I)
_cod_data_source_file d0cc01220c2.cif
_cod_data_source_block mo_200109b_0m
_cod_depositor_comments 'Adding full bibliography for 7126247--7126248.cif.'
_cod_database_code 7126247
_olex2_refinement_description
; 
1. Fixed Uiso 
 At 1.2 times of: 
  All C(H) groups, All N(H) groups 
 At 1.5 times of: 
  All C(H,H,H) groups 
2.a Ternary CH refined with riding coordinates: 
 C7(H7) 
2.b Aromatic/amide H refined with riding coordinates: 
 C2(H2), C3(H3), C4(H4), C5(H5), C6(H6), C10(H10), C12(H12), C13(H13) 
2.c Idealised Me refined as rotating group: 
 C14(H14A,H14B,H14C) 
;
_olex2_submission_special_instructions 'No special instructions were received'

loop_
_space_group_symop_id
_space_group_symop_operation_xyz
1 'x, y, z'
2 '-x, y+1/2, -z'

loop_
_atom_site_label
_atom_site_type_symbol
_atom_site_fract_x
_atom_site_fract_y
_atom_site_fract_z
_atom_site_U_iso_or_equiv
_atom_site_adp_type
_atom_site_occupancy
_atom_site_calc_flag
_atom_site_disorder_assembly
_atom_site_disorder_group
_atom_site_refinement_flags_posn
C1 C 0.6596(2) 0.8030(2) 0.87463(18) 0.0383(4) Uani 1 d . . .
C2 C 0.7780(3) 0.8291(3) 1.0046(2) 0.0547(5) Uani 1 d . . .
H2 H 0.7980 0.7628 1.0785 0.066 Uiso 1 calc . . R
C3 C 0.8671(3) 0.9560(3) 1.0234(3) 0.0751(9) Uani 1 d . . .
H3 H 0.9474 0.9742 1.1101 0.090 Uiso 1 calc . . R
C4 C 0.8366(4) 1.0536(3) 0.9146(4) 0.0755(8) Uani 1 d . . .
H4 H 0.8959 1.1380 0.9280 0.091 Uiso 1 calc . . R
C5 C 0.7201(3) 1.0282(2) 0.7871(3) 0.0607(6) Uani 1 d . . .
H5 H 0.6998 1.0951 0.7138 0.073 Uiso 1 calc . . R
C6 C 0.6320(3) 0.9025(2) 0.7666(2) 0.0460(5) Uani 1 d . . .
H6 H 0.5533 0.8851 0.6789 0.055 Uiso 1 calc . . R
C7 C 0.5712(2) 0.66207(19) 0.85073(18) 0.0363(4) Uani 1 d . . .
H7 H 0.5715 0.6209 0.9468 0.044 Uiso 1 calc . . R
C8 C 0.3818(2) 0.6662(2) 0.76558(18) 0.0341(4) Uani 1 d . . .
C9 C 0.3156(2) 0.57672(18) 0.65108(19) 0.0360(4) Uani 1 d . . .
C10 C 0.1431(3) 0.5805(2) 0.5729(2) 0.0402(4) Uani 1 d . . .
H10 H 0.1042 0.5186 0.4966 0.048 Uiso 1 calc . . R
C11 C 0.0302(2) 0.6786(2) 0.61094(19) 0.0387(4) Uani 1 d . . .
C12 C 0.0887(2) 0.7678(2) 0.7277(2) 0.0405(4) Uani 1 d . . .
H12 H 0.0117 0.8322 0.7549 0.049 Uiso 1 calc . . R
C13 C 0.2612(2) 0.76053(19) 0.80309(19) 0.0384(4) Uani 1 d . . .
H13 H 0.2987 0.8203 0.8815 0.046 Uiso 1 calc . . R
C14 C -0.1966(3) 0.6289(3) 0.4012(2) 0.0717(7) Uani 1 d . . .
H14A H -0.1215 0.6596 0.3372 0.108 Uiso 1 calc . . GR
H14B H -0.3167 0.6535 0.3600 0.108 Uiso 1 calc . . GR
H14C H -0.1875 0.5300 0.4123 0.108 Uiso 1 calc . . GR
N1 N 0.6850(2) 0.57491(17) 0.77520(19) 0.0427(4) Uani 1 d . . .
H1 H 0.723(3) 0.625(2) 0.698(2) 0.051 Uiso 1 d . . R
O1 O 0.42220(18) 0.47508(14) 0.60178(15) 0.0493(4) Uani 1 d . . .
O2 O 0.7022(2) 0.36689(16) 0.62246(18) 0.0606(4) Uani 1 d . . .
O3 O 0.5488(2) 0.35580(16) 0.82921(17) 0.0630(4) Uani 1 d . . .
O4 O -0.14291(17) 0.69378(16) 0.54143(15) 0.0511(4) Uani 1 d . . .
S1 S 0.59803(6) 0.42987(5) 0.71289(5) 0.04474(15) Uani 1 d . . .

loop_
_atom_site_aniso_label
_atom_site_aniso_U_11
_atom_site_aniso_U_22
_atom_site_aniso_U_33
_atom_site_aniso_U_23
_atom_site_aniso_U_13
_atom_site_aniso_U_12
C1 0.0310(8) 0.0444(10) 0.0395(8) -0.0061(8) 0.0073(7) 0.0014(8)
C2 0.0430(11) 0.0739(15) 0.0453(10) -0.0140(10) 0.0046(8) 0.0008(11)
C3 0.0494(12) 0.099(2) 0.0762(15) -0.0511(17) 0.0104(11) -0.0196(13)
C4 0.0695(17) 0.0594(15) 0.108(2) -0.0390(16) 0.0432(15) -0.0237(13)
C5 0.0599(14) 0.0387(11) 0.0897(16) -0.0073(11) 0.0299(12) -0.0027(10)
C6 0.0449(10) 0.0398(12) 0.0537(10) -0.0015(8) 0.0111(8) -0.0003(8)
C7 0.0362(9) 0.0372(9) 0.0350(8) 0.0037(7) 0.0060(7) 0.0029(7)
C8 0.0339(8) 0.0330(8) 0.0359(8) 0.0024(7) 0.0086(7) -0.0004(7)
C9 0.0354(9) 0.0331(9) 0.0410(9) -0.0006(7) 0.0111(7) 0.0033(7)
C10 0.0397(9) 0.0397(10) 0.0395(8) -0.0038(7) 0.0041(7) -0.0020(8)
C11 0.0310(8) 0.0414(10) 0.0438(9) 0.0072(8) 0.0081(7) -0.0010(8)
C12 0.0352(9) 0.0395(10) 0.0497(10) -0.0009(8) 0.0153(8) 0.0029(8)
C13 0.0400(9) 0.0359(9) 0.0412(9) -0.0050(7) 0.0128(7) -0.0025(7)
C14 0.0530(13) 0.098(2) 0.0547(12) -0.0055(13) -0.0115(10) 0.0103(13)
N1 0.0345(8) 0.0374(9) 0.0556(9) 0.0029(7) 0.0079(7) 0.0068(7)
O1 0.0436(8) 0.0468(8) 0.0553(8) -0.0144(6) 0.0054(6) 0.0105(6)
O2 0.0554(9) 0.0460(8) 0.0851(10) -0.0067(8) 0.0249(8) 0.0127(7)
O3 0.0767(11) 0.0429(8) 0.0727(9) 0.0137(7) 0.0226(8) 0.0046(8)
O4 0.0340(7) 0.0618(10) 0.0537(7) 0.0003(7) 0.0001(6) 0.0047(7)
S1 0.0420(2) 0.0329(2) 0.0598(3) 0.0021(2) 0.01158(19) 0.0074(2)

loop_
_atom_type_symbol
_atom_type_description
_atom_type_scat_dispersion_real
_atom_type_scat_dispersion_imag
_atom_type_scat_source
C C 0.0033 0.0016 'International Tables Vol C Tables 4.2.6.8 and 6.1.1.4'
H H 0.0000 0.0000 'International Tables Vol C Tables 4.2.6.8 and 6.1.1.4'
N N 0.0061 0.0033 'International Tables Vol C Tables 4.2.6.8 and 6.1.1.4'
O O 0.0106 0.0060 'International Tables Vol C Tables 4.2.6.8 and 6.1.1.4'
S S 0.1246 0.1234 'International Tables Vol C Tables 4.2.6.8 and 6.1.1.4'

loop_
_geom_angle_atom_site_label_1
_geom_angle_atom_site_label_2
_geom_angle_atom_site_label_3
_geom_angle
_geom_angle_site_symmetry_1
_geom_angle_site_symmetry_3
_geom_angle_publ_flag
C2 C1 C7 119.27(19) . . ?
C6 C1 C2 119.39(19) . . ?
C6 C1 C7 121.23(16) . . ?
C1 C2 C3 119.3(2) . . ?
C4 C3 C2 120.1(2) . . ?
C5 C4 C3 120.5(2) . . ?
C4 C5 C6 119.9(2) . . ?
C1 C6 C5 120.7(2) . . ?
C1 C7 C8 114.30(15) . . ?
N1 C7 C1 106.36(14) . . ?
N1 C7 C8 111.51(14) . . ?
C9 C8 C7 123.50(15) . . ?
C9 C8 C13 115.92(16) . . ?
C13 C8 C7 120.55(16) . . ?
C8 C9 O1 122.16(15) . . ?
C10 C9 C8 123.66(16) . . ?
C10 C9 O1 114.16(15) . . ?
C11 C10 C9 118.29(16) . . ?
C10 C11 C12 120.26(16) . . ?
O4 C11 C10 123.96(17) . . ?
O4 C11 C12 115.77(16) . . ?
C13 C12 C11 119.65(17) . . ?
C12 C13 C8 122.15(17) . . ?
C7 N1 S1 114.62(12) . . ?
C9 O1 S1 117.02(11) . . ?
C11 O4 C14 117.26(17) . . ?
O1 S1 N1 103.63(8) . . ?
O2 S1 N1 109.96(9) . . ?
O2 S1 O1 104.09(9) . . ?
O3 S1 N1 108.64(9) . . ?
O3 S1 O1 108.03(9) . . ?
O3 S1 O2 121.03(10) . . ?

loop_
_geom_bond_atom_site_label_1
_geom_bond_atom_site_label_2
_geom_bond_distance
_geom_bond_site_symmetry_2
_geom_bond_publ_flag
C1 C2 1.385(3) . ?
C1 C6 1.376(3) . ?
C1 C7 1.517(3) . ?
C2 C3 1.398(4) . ?
C3 C4 1.369(4) . ?
C4 C5 1.360(4) . ?
C5 C6 1.384(3) . ?
C7 C8 1.517(2) . ?
C7 N1 1.494(2) . ?
C8 C9 1.387(2) . ?
C8 C13 1.397(2) . ?
C9 C10 1.384(3) . ?
C9 O1 1.417(2) . ?
C10 C11 1.382(3) . ?
C11 C12 1.389(3) . ?
C11 O4 1.371(2) . ?
C12 C13 1.378(3) . ?
C14 O4 1.433(3) . ?
N1 S1 1.6079(18) . ?
O1 S1 1.5933(14) . ?
O2 S1 1.4167(15) . ?
O3 S1 1.4147(16) . ?

loop_
_geom_hbond_atom_site_label_D
_geom_hbond_atom_site_label_H
_geom_hbond_atom_site_label_A
_geom_hbond_distance_DH
_geom_hbond_distance_HA
_geom_hbond_distance_DA
_geom_hbond_angle_DHA
_geom_hbond_site_symmetry_A
N1 H1 O4 0.96(2) 2.07(2) 3.005(2) 165(2) 1_655

loop_
_geom_torsion_atom_site_label_1
_geom_torsion_atom_site_label_2
_geom_torsion_atom_site_label_3
_geom_torsion_atom_site_label_4
_geom_torsion
_geom_torsion_site_symmetry_1
_geom_torsion_site_symmetry_2
_geom_torsion_site_symmetry_3
_geom_torsion_site_symmetry_4
_geom_torsion_publ_flag
C1 C2 C3 C4 0.4(3) . . . . ?
C1 C7 C8 C9 133.97(17) . . . . ?
C1 C7 C8 C13 -48.0(2) . . . . ?
C1 C7 N1 S1 -169.38(12) . . . . ?
C2 C1 C6 C5 -0.5(3) . . . . ?
C2 C1 C7 C8 144.50(17) . . . . ?
C2 C1 C7 N1 -92.01(19) . . . . ?
C2 C3 C4 C5 -0.3(4) . . . . ?
C3 C4 C5 C6 -0.2(4) . . . . ?
C4 C5 C6 C1 0.6(3) . . . . ?
C6 C1 C2 C3 0.0(3) . . . . ?
C6 C1 C7 C8 -39.2(2) . . . . ?
C6 C1 C7 N1 84.3(2) . . . . ?
C7 C1 C2 C3 176.39(18) . . . . ?
C7 C1 C6 C5 -176.81(17) . . . . ?
C7 C8 C9 C10 -179.77(17) . . . . ?
C7 C8 C9 O1 -1.5(3) . . . . ?
C7 C8 C13 C12 179.59(16) . . . . ?
C7 N1 S1 O1 59.21(14) . . . . ?
C7 N1 S1 O2 169.98(12) . . . . ?
C7 N1 S1 O3 -55.49(15) . . . . ?
C8 C7 N1 S1 -44.16(18) . . . . ?
C8 C9 C10 C11 -0.2(3) . . . . ?
C8 C9 O1 S1 20.9(2) . . . . ?
C9 C8 C13 C12 -2.3(2) . . . . ?
C9 C10 C11 C12 -1.8(3) . . . . ?
C9 C10 C11 O4 179.46(16) . . . . ?
C9 O1 S1 N1 -46.34(15) . . . . ?
C9 O1 S1 O2 -161.36(13) . . . . ?
C9 O1 S1 O3 68.81(15) . . . . ?
C10 C9 O1 S1 -160.69(13) . . . . ?
C10 C11 C12 C13 1.7(3) . . . . ?
C10 C11 O4 C14 -15.9(3) . . . . ?
C11 C12 C13 C8 0.4(3) . . . . ?
C12 C11 O4 C14 165.31(19) . . . . ?
C13 C8 C9 C10 2.2(2) . . . . ?
C13 C8 C9 O1 -179.58(16) . . . . ?
N1 C7 C8 C9 13.3(2) . . . . ?
N1 C7 C8 C13 -168.72(15) . . . . ?
O1 C9 C10 C11 -178.54(15) . . . . ?
O4 C11 C12 C13 -179.49(16) . . . . ?
